data_2241026
loop_
_publ_author_name
'Shaheen, Muhammad Ashraf'
'Munawar, Aisha'
'Sadaf, Haseeba'
'Tahir, Muhammad Nawaz'
'Isab, Anvarhusein A.'
'Ahmad, Saeed'

_publ_section_title
;
 Crystal structure of
 dichloridobis(<i>N</i>,<i>N</i>'-dimethylthiourea-\k<i>S</i>)mercury(II)
;
_journal_coeditor_code WM5202
_journal_issue 9
_journal_name_full 'Acta Crystallographica Section E'
_journal_page_first 1061
_journal_page_last 1063
_journal_paper_doi 10.1107/S2056989015015406
_journal_volume 71
_journal_year 2015
_chemical_formula_iupac '[Hg Cl2 (C3 H8 N S)2]'
_chemical_formula_moiety 'C6 H16 Cl2 Hg N4 S2'
_chemical_formula_sum 'C6 H16 Cl2 Hg N4 S2'
_chemical_formula_weight 479.84
_chemical_name_systematic
;
Dichloridobis(<i>N</i>,<i>N</i>'-dimethylthiourea-\k<i>S</i>)mercury(II)
;
_space_group_crystal_system monoclinic
_space_group_IT_number 15
_space_group_name_Hall '-C 2yc'
_space_group_name_H-M_alt 'C 1 2/c 1'
_symmetry_space_group_name_Hall '-C 2yc'
_symmetry_space_group_name_H-M 'C 1 2/c 1'
_atom_sites_solution_hydrogens geom
_atom_sites_solution_primary direct
_atom_sites_solution_secondary difmap
_audit_creation_method SHELXL-97
_cell_angle_alpha 90
_cell_angle_beta 107.955(4)
_cell_angle_gamma 90
_cell_formula_units_Z 4
_cell_length_a 13.1434(12)
_cell_length_b 8.9971(3)
_cell_length_c 12.6596(9)
_cell_measurement_reflns_used 1556
_cell_measurement_temperature 296(2)
_cell_measurement_theta_max 28.00
_cell_measurement_theta_min 2.990
_cell_volume 1424.12(17)
_computing_cell_refinement
;
SAINT (Bruker, 2007)
;
_computing_data_collection
;
APEX2 (Bruker, 2007)
;
_computing_data_reduction
;
SAINT (Bruker, 2007)
;
_computing_molecular_graphics
;
ORTEP-3 for Windows (Farrugia, 2012) and PLATON (Spek, 2009)
;
_computing_publication_material
;
WinGX (Farrugia, 2012) and PLATON (Spek, 2009)
;
_computing_structure_refinement
;
SHELXL2014/6  (Sheldrick, 2015)
;
_computing_structure_solution
;
SHELXS97 (Sheldrick, 2008)
;
_diffrn_ambient_temperature 296(2)
_diffrn_detector_area_resol_mean 7.50
_diffrn_measured_fraction_theta_full 0.999
_diffrn_measured_fraction_theta_max 0.999
_diffrn_measurement_device_type 'Bruker Kappa APEXII CCD'
_diffrn_measurement_method \w
_diffrn_radiation_monochromator graphite
_diffrn_radiation_source 'fine-focus sealed tube'
_diffrn_radiation_type MoK\a
_diffrn_radiation_wavelength 0.71073
_diffrn_reflns_av_R_equivalents 0.0314
_diffrn_reflns_limit_h_max 17
_diffrn_reflns_limit_h_min -16
_diffrn_reflns_limit_k_max 11
_diffrn_reflns_limit_k_min -11
_diffrn_reflns_limit_l_max 16
_diffrn_reflns_limit_l_min -16
_diffrn_reflns_number 12262
_diffrn_reflns_theta_full 28.00
_diffrn_reflns_theta_max 28.00
_diffrn_reflns_theta_min 2.990
_diffrn_standards_number 0
_exptl_absorpt_coefficient_mu 11.453
_exptl_absorpt_correction_T_max 0.265
_exptl_absorpt_correction_T_min 0.106
_exptl_absorpt_correction_type multi-scan
_exptl_absorpt_process_details
;
(<i>SADABS</i>; Bruker, 2007)
;
_exptl_crystal_colour colourless
_exptl_crystal_density_diffrn 2.238
_exptl_crystal_density_method 'not measured'
_exptl_crystal_description lath
_exptl_crystal_F_000 904
_exptl_crystal_size_max 0.36
_exptl_crystal_size_mid 0.18
_exptl_crystal_size_min 0.16
_refine_diff_density_max 0.417
_refine_diff_density_min -0.315
_refine_ls_goodness_of_fit_ref 1.060
_refine_ls_hydrogen_treatment constr
_refine_ls_matrix_type full
_refine_ls_number_parameters 71
_refine_ls_number_reflns 1721
_refine_ls_number_restraints 0
_refine_ls_restrained_S_all 1.060
_refine_ls_R_factor_all 0.0219
_refine_ls_R_factor_gt 0.0177
_refine_ls_shift/su_max 0.001
_refine_ls_shift/su_mean 0.000
_refine_ls_structure_factor_coef Fsqd
_refine_ls_weighting_details 'calc w=1/[\s^2^(Fo^2^)+(0.0168P)^2^+0.5950P] where P=(Fo^2^+2Fc^2^)/3'
_refine_ls_weighting_scheme calc
_refine_ls_wR_factor_gt 0.0363
_refine_ls_wR_factor_ref 0.0375
_reflns_number_gt 1556
_reflns_number_total 1721
_reflns_threshold_expression I>2\s(I)
_cod_data_source_file wm5202sup1.cf
_cod_data_source_block I
_cod_database_code 2241026
_shelx_space_group_comment
;
The symmetry employed for this shelxl refinement is uniquely defined
by the following loop, which should always be used as a source of
symmetry information in preference to the above space-group names.
They are only intended as comments.
;

loop_
_space_group_symop_operation_xyz
'x, y, z'
'-x, y, -z+1/2'
'x+1/2, y+1/2, z'
'-x+1/2, y+1/2, -z+1/2'
'-x, -y, -z'
'x, -y, z-1/2'
'-x+1/2, -y+1/2, -z'
'x+1/2, -y+1/2, z-1/2'

loop_
_atom_site_type_symbol
_atom_site_label
_atom_site_fract_x
_atom_site_fract_y
_atom_site_fract_z
_atom_site_U_iso_or_equiv
_atom_site_adp_type
_atom_site_calc_flag
_atom_site_occupancy
Hg Hg1 0.5000 0.37748(2) 0.7500 0.04175(6) Uani d 1
Cl Cl1 0.60610(6) 0.19941(10) 0.66623(6) 0.05387(19) Uani d 1
S S1 0.36846(7) 0.51777(8) 0.60297(6) 0.04873(19) Uani d 1
N N1 0.40138(19) 0.3089(3) 0.4670(2) 0.0464(6) Uani d 1
H H1 0.4588 0.2910 0.5206 0.056 Uiso calc 1
N N2 0.24749(19) 0.4417(3) 0.4042(2) 0.0433(5) Uani d 1
H H2 0.2332 0.3894 0.3446 0.052 Uiso calc 1
C C1 0.3374(2) 0.4131(3) 0.4824(2) 0.0362(6) Uani d 1
C C2 0.3824(3) 0.2226(4) 0.3672(3) 0.0553(8) Uani d 1
H H2A 0.4381 0.1500 0.3772 0.083 Uiso calc 1
H H2B 0.3819 0.2870 0.3066 0.083 Uiso calc 1
H H2C 0.3146 0.1732 0.3513 0.083 Uiso calc 1
C C3 0.1704(3) 0.5533(4) 0.4096(3) 0.0580(9) Uani d 1
H H3A 0.1572 0.5471 0.4800 0.087 Uiso calc 1
H H3B 0.1048 0.5371 0.3509 0.087 Uiso calc 1
H H3C 0.1978 0.6501 0.4015 0.087 Uiso calc 1

loop_
_atom_site_aniso_label
_atom_site_aniso_U_11
_atom_site_aniso_U_22
_atom_site_aniso_U_33
_atom_site_aniso_U_12
_atom_site_aniso_U_13
_atom_site_aniso_U_23
Hg1 0.04156(10) 0.04908(9) 0.02828(9) 0.000 0.00146(7) 0.000
Cl1 0.0503(4) 0.0684(5) 0.0368(4) 0.0220(4) 0.0044(3) -0.0017(3)
S1 0.0591(5) 0.0440(4) 0.0315(4) 0.0151(3) -0.0031(3) -0.0054(3)
N1 0.0395(14) 0.0570(14) 0.0344(13) 0.0126(11) -0.0007(11) -0.0056(11)
N2 0.0425(14) 0.0480(12) 0.0308(12) 0.0096(11) -0.0011(11) -0.0027(11)
C1 0.0366(16) 0.0375(13) 0.0314(14) 0.0001(10) 0.0059(12) 0.0026(10)
C2 0.056(2) 0.0626(19) 0.0429(18) 0.0096(15) 0.0091(16) -0.0154(15)
C3 0.051(2) 0.067(2) 0.0443(19) 0.0258(17) -0.0017(15) -0.0002(16)

loop_
_atom_type_symbol
_atom_type_description
_atom_type_scat_dispersion_real
_atom_type_scat_dispersion_imag
_atom_type_scat_source
C C 0.0033 0.0016 'International Tables Vol C Tables 4.2.6.8 and 6.1.1.4'
H H 0.0000 0.0000 'International Tables Vol C Tables 4.2.6.8 and 6.1.1.4'
N N 0.0061 0.0033 'International Tables Vol C Tables 4.2.6.8 and 6.1.1.4'
S S 0.1246 0.1234 'International Tables Vol C Tables 4.2.6.8 and 6.1.1.4'
Cl Cl 0.1484 0.1585 'International Tables Vol C Tables 4.2.6.8 and 6.1.1.4'
Hg Hg -2.3894 9.2266 'International Tables Vol C Tables 4.2.6.8 and 6.1.1.4'

loop_
_geom_angle_atom_site_label_1
_geom_angle_atom_site_label_2
_geom_angle_atom_site_label_3
_geom_angle_site_symmetry_1
_geom_angle_site_symmetry_3
_geom_angle
S1 Hg1 S1 . 2_656 118.32(4)
S1 Hg1 Cl1 . . 110.67(2)
S1 Hg1 Cl1 2_656 . 106.79(3)
S1 Hg1 Cl1 . 2_656 106.79(3)
S1 Hg1 Cl1 2_656 2_656 110.67(2)
Cl1 Hg1 Cl1 . 2_656 102.47(4)
C1 S1 Hg1 . . 107.88(9)
C1 N1 C2 . . 124.8(3)
C1 N1 H1 . . 117.6
C2 N1 H1 . . 117.6
C1 N2 C3 . . 125.7(3)
C1 N2 H2 . . 117.2
C3 N2 H2 . . 117.2
N2 C1 N1 . . 119.8(3)
N2 C1 S1 . . 118.1(2)
N1 C1 S1 . . 122.1(2)
N1 C2 H2A . . 109.5
N1 C2 H2B . . 109.5
H2A C2 H2B . . 109.5
N1 C2 H2C . . 109.5
H2A C2 H2C . . 109.5
H2B C2 H2C . . 109.5
N2 C3 H3A . . 109.5
N2 C3 H3B . . 109.5
H3A C3 H3B . . 109.5
N2 C3 H3C . . 109.5
H3A C3 H3C . . 109.5
H3B C3 H3C . . 109.5

loop_
_geom_bond_atom_site_label_1
_geom_bond_atom_site_label_2
_geom_bond_site_symmetry_2
_geom_bond_distance
_geom_bond_publ_flag
Hg1 S1 . 2.4622(7) y
Hg1 S1 2_656 2.4622(7) ?
Hg1 Cl1 . 2.5589(7) y
Hg1 Cl1 2_656 2.5589(7) ?
S1 C1 . 1.732(3) ?
N1 C1 . 1.313(4) ?
N1 C2 . 1.438(4) ?
N1 H1 . 0.8600 ?
N2 C1 . 1.312(4) ?
N2 C3 . 1.444(4) ?
N2 H2 . 0.8600 ?
C2 H2A . 0.9600 ?
C2 H2B . 0.9600 ?
C2 H2C . 0.9600 ?
C3 H3A . 0.9600 ?
C3 H3B . 0.9600 ?
C3 H3C . 0.9600 ?

loop_
_geom_hbond_atom_site_label_D
_geom_hbond_atom_site_label_H
_geom_hbond_atom_site_label_A
_geom_hbond_site_symmetry_A
_geom_hbond_distance_DH
_geom_hbond_distance_HA
_geom_hbond_distance_DA
_geom_hbond_angle_DHA
N1 H1 Cl1 . 0.86 2.37 3.223(3) 170.2
N2 H2 Cl1 8_455 0.86 2.49 3.270(3) 151.1

loop_
_geom_torsion_atom_site_label_1
_geom_torsion_atom_site_label_2
_geom_torsion_atom_site_label_3
_geom_torsion_atom_site_label_4
_geom_torsion
C3 N2 C1 N1 -179.5(3)
C3 N2 C1 S1 -0.5(4)
C2 N1 C1 N2 1.8(5)
C2 N1 C1 S1 -177.2(2)
Hg1 S1 C1 N2 159.3(2)
Hg1 S1 C1 N1 -21.6(3)

_cod_database_fobs_code 2241026
